data_7158592
loop_
_publ_author_name
'Dai, Qing-Song'
'Li, Jun-Long'
'Wang, Qi-Wei'
'Yang, Si-Lin'
'Tao, Ying-Mao'
'He, Mei-Hao'
'Li, Qing-Zhu'
'Han, Bo'
'Zhang, Xiang'

_publ_section_title
;
 Sulphur ylide-mediated cyclopropanation and subsequent spirocyclopropane
 rearrangement reactions.
;
_journal_issue 17
_journal_name_full 'Organic &amp; biomolecular chemistry'
_journal_page_first 3486
_journal_page_last 3490
_journal_paper_doi 10.1039/d2ob00466f
_journal_volume 20
_journal_year 2022
_chemical_formula_moiety 'C28 H20 N2 O3 S2'
_chemical_formula_sum 'C28 H20 N2 O3 S2'
_chemical_formula_weight 496.58
_space_group_crystal_system triclinic
_space_group_IT_number 2
_space_group_name_Hall '-P 1'
_space_group_name_H-M_alt 'P -1'
_atom_sites_solution_hydrogens geom
_atom_sites_solution_primary dual
_audit_creation_date 2022-03-04
_audit_creation_method
;
Olex2 1.3
(compiled 2020.11.12 svn.r5f609507 for OlexSys, GUI svn.r6408)
;
_audit_update_record
;
2022-03-04 deposited with the CCDC.	2022-03-14 downloaded from the CCDC.
;
_cell_angle_alpha 112.336(3)
_cell_angle_beta 91.537(3)
_cell_angle_gamma 112.501(3)
_cell_formula_units_Z 2
_cell_length_a 11.4722(9)
_cell_length_b 11.6024(9)
_cell_length_c 11.8100(11)
_cell_measurement_reflns_used 5926
_cell_measurement_temperature 185(2)
_cell_measurement_theta_max 26.685
_cell_measurement_theta_min 2.442
_cell_volume 1315.8(2)
_computing_cell_refinement 'SAINT V8.40B (?, 2016)'
_computing_data_reduction 'SAINT V8.40B (?, 2016)'
_computing_molecular_graphics 'Olex2 1.3 (Dolomanov et al., 2009)'
_computing_publication_material 'Olex2 1.3 (Dolomanov et al., 2009)'
_computing_structure_refinement 'SHELXL 2014/7 (Sheldrick, 2015)'
_computing_structure_solution 'SHELXT 2018/2 (Sheldrick, 2018)'
_diffrn_ambient_temperature 185.0
_diffrn_measured_fraction_theta_full 0.998
_diffrn_measured_fraction_theta_max 0.995
_diffrn_measurement_device_type 'Bruker APEX-II CCD'
_diffrn_measurement_method '\f and \w scans'
_diffrn_radiation_type MoK\a
_diffrn_radiation_wavelength 0.71073
_diffrn_reflns_av_R_equivalents 0.0948
_diffrn_reflns_av_unetI/netI 0.0721
_diffrn_reflns_Laue_measured_fraction_full 0.998
_diffrn_reflns_Laue_measured_fraction_max 0.995
_diffrn_reflns_limit_h_max 14
_diffrn_reflns_limit_h_min -14
_diffrn_reflns_limit_k_max 14
_diffrn_reflns_limit_k_min -15
_diffrn_reflns_limit_l_max 15
_diffrn_reflns_limit_l_min -15
_diffrn_reflns_number 29591
_diffrn_reflns_point_group_measured_fraction_full 0.998
_diffrn_reflns_point_group_measured_fraction_max 0.995
_diffrn_reflns_theta_full 25.242
_diffrn_reflns_theta_max 27.571
_diffrn_reflns_theta_min 1.962
_diffrn_source_current 1.4
_diffrn_source_power 0.07
_diffrn_source_voltage 50.0
_diffrn_standards_number 0
_exptl_absorpt_coefficient_mu 0.233
_exptl_absorpt_correction_T_max 0.7456
_exptl_absorpt_correction_T_min 0.6057
_exptl_absorpt_correction_type multi-scan
_exptl_absorpt_process_details
;
SADABS-2016/2 (Bruker,2016/2) was used for absorption correction.
wR2(int) was 0.1359 before and 0.0795 after correction.
The Ratio of minimum to maximum transmission is 0.8124.
The \l/2 correction factor is Not present.
;
_exptl_crystal_colour 'clear light colourless'
_exptl_crystal_colour_lustre clear
_exptl_crystal_colour_modifier light
_exptl_crystal_colour_primary colourless
_exptl_crystal_density_diffrn 1.253
_exptl_crystal_description plate
_exptl_crystal_F_000 516
_exptl_crystal_size_max 0.43
_exptl_crystal_size_mid 0.35
_exptl_crystal_size_min 0.09
_refine_diff_density_max 0.399
_refine_diff_density_min -0.467
_refine_diff_density_rms 0.055
_refine_ls_extinction_method none
_refine_ls_goodness_of_fit_ref 1.028
_refine_ls_hydrogen_treatment constr
_refine_ls_matrix_type full
_refine_ls_number_parameters 321
_refine_ls_number_reflns 6044
_refine_ls_number_restraints 0
_refine_ls_restrained_S_all 1.028
_refine_ls_R_factor_all 0.0841
_refine_ls_R_factor_gt 0.0503
_refine_ls_shift/su_max 0.001
_refine_ls_shift/su_mean 0.000
_refine_ls_structure_factor_coef Fsqd
_refine_ls_weighting_details 'w=1/[\s^2^(Fo^2^)+(0.0552P)^2^+0.2234P] where P=(Fo^2^+2Fc^2^)/3'
_refine_ls_weighting_scheme calc
_refine_ls_wR_factor_gt 0.1188
_refine_ls_wR_factor_ref 0.1357
_reflns_Friedel_coverage 0.000
_reflns_number_gt 4037
_reflns_number_total 6044
_reflns_threshold_expression 'I > 2\s(I)'
_cod_data_source_file d2ob00466f2.cif
_cod_data_source_block mo_ljl_dqs_0304_160k_0m_a
_cod_depositor_comments 'Adding full bibliography for 7158590--7158592.cif.'
_cod_original_cell_volume 1315.76(19)
_cod_database_code 7158592
_shelx_shelxl_version_number 2014/7
_shelx_space_group_comment
;
The symmetry employed for this shelxl refinement is uniquely defined
by the following loop, which should always be used as a source of
symmetry information in preference to the above space-group names.
They are only intended as comments.
;
_shelx_estimated_absorpt_t_max 0.979
_shelx_estimated_absorpt_t_min 0.906
_olex2_refinement_description
;
1. Fixed Uiso
 At 1.2 times of:
  All C(H) groups, All C(H,H) groups
 At 1.5 times of:
  All C(H,H,H) groups
2. Uiso/Uaniso restraints and constraints
Uanis(S2A) = Uanis(S2)
3. Others
 Sof(H15A)=Sof(S2A)=1-FVAR(1)
 Sof(S2)=Sof(H15)=FVAR(1)
4.a Ternary CH refined with riding coordinates:
 C24(H24)
4.b Aromatic/amide H refined with riding coordinates:
 C6(H6), C7(H7), C12(H12), C13(H13), C14(H14), C15(H15), C15(H15A), C17(H17),
 C18(H18), C21(H21), C22(H22), C23(H23), C27(H27), C28(H28), C29(H29), C30(H30),
  C31(H31)
4.c Idealised Me refined as rotating group:
 C4(H4A,H4B,H4C)
;
_smtbx_masks_void_probe_radius 1.2
_smtbx_masks_void_truncation_radius 1.2
_olex2_submission_special_instructions 'No special instructions were received'

loop_
_space_group_symop_operation_xyz
'x, y, z'
'-x, -y, -z'

loop_
_atom_site_label
_atom_site_type_symbol
_atom_site_fract_x
_atom_site_fract_y
_atom_site_fract_z
_atom_site_U_iso_or_equiv
_atom_site_adp_type
_atom_site_occupancy
_atom_site_site_symmetry_order
_atom_site_calc_flag
_atom_site_refinement_flags_posn
_atom_site_refinement_flags_adp
_atom_site_refinement_flags_occupancy
_atom_site_disorder_assembly
_atom_site_disorder_group
S1 S 0.25563(5) 0.46687(5) 0.93973(5) 0.02997(15) Uani 1 1 d . . . . .
S2 S 0.84088(7) 0.92990(10) 0.77127(13) 0.0451(3) Uani 0.898(3) 1 d . . P A 1
O1 O 0.21747(16) 0.52203(16) 1.05499(15) 0.0390(4) Uani 1 1 d . . . . .
O2 O 0.34296(15) 0.40493(16) 0.93427(16) 0.0367(4) Uani 1 1 d . . . . .
O3 O 0.18147(15) 0.68721(16) 0.92623(18) 0.0415(4) Uani 1 1 d . . . . .
N1 N 0.33101(16) 0.59440(17) 0.89847(18) 0.0283(4) Uani 1 1 d . . . . .
N2 N 0.60295(17) 0.95296(17) 0.81173(17) 0.0305(4) Uani 1 1 d . . . . .
C4 C -0.2163(3) 0.0696(4) 0.5330(4) 0.0839(12) Uani 1 1 d . . . . .
H4A H -0.1903 0.0323 0.4537 0.126 Uiso 1 1 calc R U . . .
H4B H -0.2678 0.1177 0.5248 0.126 Uiso 1 1 calc R U . . .
H4C H -0.2678 -0.0059 0.5545 0.126 Uiso 1 1 calc R U . . .
C5 C -0.0982(3) 0.1689(3) 0.6346(3) 0.0543(8) Uani 1 1 d . . . . .
C6 C -0.1086(3) 0.2486(3) 0.7513(3) 0.0614(9) Uani 1 1 d . . . . .
H6 H -0.1914 0.2405 0.7673 0.074 Uiso 1 1 calc R U . . .
C7 C -0.0015(2) 0.3402(3) 0.8458(3) 0.0468(7) Uani 1 1 d . . . . .
H7 H -0.0104 0.3945 0.9258 0.056 Uiso 1 1 calc R U . . .
C8 C 0.1182(2) 0.3514(2) 0.8219(2) 0.0319(5) Uani 1 1 d . . . . .
C9 C 0.2843(2) 0.6913(2) 0.9025(2) 0.0300(5) Uani 1 1 d . . . . .
C10 C 0.38689(19) 0.7925(2) 0.8716(2) 0.0265(5) Uani 1 1 d . . . . .
C11 C 0.3861(2) 0.9076(2) 0.8558(2) 0.0283(5) Uani 1 1 d . . . . .
C12 C 0.2854(2) 0.9491(2) 0.8699(2) 0.0341(5) Uani 1 1 d . . . . .
H12 H 0.2111 0.9007 0.8948 0.041 Uiso 1 1 calc R U . . .
C13 C 0.2945(2) 1.0596(2) 0.8475(2) 0.0374(6) Uani 1 1 d . . . . .
H13 H 0.2256 1.0866 0.8562 0.045 Uiso 1 1 calc R U . . .
C14 C 0.4038(2) 1.1329(2) 0.8122(2) 0.0377(6) Uani 1 1 d . . . . .
H14 H 0.4083 1.2090 0.7968 0.045 Uiso 1 1 calc R U . . .
C15 C 0.9413(3) 0.8628(3) 0.7973(4) 0.0668(9) Uani 1 1 d . . . . .
H15 H 1.0253 0.8872 0.7791 0.080 Uiso 0.898(3) 1 calc R U P A 1
H15A H 1.0066 0.8683 0.7491 0.080 Uiso 0.102(3) 1 calc R U P A 2
C16 C 0.7227(2) 0.8322(2) 0.8274(2) 0.0319(5) Uani 1 1 d . . . . .
C17 C 0.7640(2) 0.7513(2) 0.8626(2) 0.0374(6) Uani 1 1 d . . . . .
H17 H 0.7126 0.6888 0.8942 0.045 Uiso 1 1 calc R U . . .
C18 C 0.8900(2) 0.7711(3) 0.8467(3) 0.0548(8) Uani 1 1 d . . . . .
H18 H 0.9341 0.7254 0.8682 0.066 Uiso 1 1 calc R U . . .
C19 C 0.6022(2) 0.8477(2) 0.8315(2) 0.0266(5) Uani 1 1 d . . . . .
C20 C 0.4983(2) 0.9826(2) 0.8211(2) 0.0277(5) Uani 1 1 d . . . . .
C21 C 0.5041(2) 1.0962(2) 0.7994(2) 0.0357(5) Uani 1 1 d . . . . .
H21 H 0.5781 1.1473 0.7759 0.043 Uiso 1 1 calc R U . . .
C22 C 0.0234(3) 0.1816(3) 0.6130(3) 0.0540(7) Uani 1 1 d . . . . .
H22 H 0.0323 0.1278 0.5328 0.065 Uiso 1 1 calc R U . . .
C23 C 0.1321(2) 0.2713(2) 0.7065(3) 0.0438(6) Uani 1 1 d . . . . .
H23 H 0.2148 0.2778 0.6916 0.053 Uiso 1 1 calc R U . . .
C24 C 0.45915(19) 0.6235(2) 0.8623(2) 0.0261(5) Uani 1 1 d . . . . .
H24 H 0.5235 0.6345 0.9289 0.031 Uiso 1 1 calc R U . . .
C25 C 0.48989(19) 0.7596(2) 0.8567(2) 0.0262(5) Uani 1 1 d . . . . .
C26 C 0.4513(2) 0.5116(2) 0.7367(2) 0.0285(5) Uani 1 1 d . . . . .
C27 C 0.3763(2) 0.4881(2) 0.6291(2) 0.0368(5) Uani 1 1 d . . . . .
H27 H 0.3329 0.5444 0.6333 0.044 Uiso 1 1 calc R U . . .
C28 C 0.3644(3) 0.3836(3) 0.5162(2) 0.0449(6) Uani 1 1 d . . . . .
H28 H 0.3119 0.3671 0.4431 0.054 Uiso 1 1 calc R U . . .
C29 C 0.4289(3) 0.3027(3) 0.5095(3) 0.0472(7) Uani 1 1 d . . . . .
H29 H 0.4211 0.2308 0.4317 0.057 Uiso 1 1 calc R U . . .
C30 C 0.5048(3) 0.3266(2) 0.6158(3) 0.0452(6) Uani 1 1 d . . . . .
H30 H 0.5491 0.2711 0.6111 0.054 Uiso 1 1 calc R U . . .
C31 C 0.5165(2) 0.4317(2) 0.7298(2) 0.0349(5) Uani 1 1 d . . . . .
H31 H 0.5692 0.4484 0.8028 0.042 Uiso 1 1 calc R U . . .
S2A S 0.8542(7) 0.9775(10) 0.8459(12) 0.0451(3) Uani 0.102(3) 1 d . . P A 2

loop_
_atom_site_aniso_label
_atom_site_aniso_U_11
_atom_site_aniso_U_22
_atom_site_aniso_U_33
_atom_site_aniso_U_23
_atom_site_aniso_U_13
_atom_site_aniso_U_12
S1 0.0330(3) 0.0276(3) 0.0343(3) 0.0163(2) 0.0094(2) 0.0146(2)
S2 0.0292(3) 0.0510(5) 0.0642(9) 0.0358(6) 0.0128(4) 0.0144(3)
O1 0.0485(10) 0.0419(9) 0.0327(9) 0.0179(8) 0.0169(8) 0.0226(8)
O2 0.0394(9) 0.0378(9) 0.0466(10) 0.0253(8) 0.0123(8) 0.0222(7)
O3 0.0352(9) 0.0390(9) 0.0629(12) 0.0274(9) 0.0201(8) 0.0218(7)
N1 0.0276(9) 0.0239(9) 0.0364(11) 0.0139(8) 0.0080(8) 0.0126(7)
N2 0.0308(9) 0.0257(9) 0.0336(11) 0.0122(8) 0.0042(8) 0.0110(8)
C4 0.059(2) 0.062(2) 0.088(3) 0.021(2) -0.0213(19) -0.0035(16)
C5 0.0452(16) 0.0343(14) 0.063(2) 0.0185(14) -0.0067(14) 0.0001(12)
C6 0.0330(14) 0.0525(17) 0.083(2) 0.0208(17) 0.0084(14) 0.0102(13)
C7 0.0376(14) 0.0401(14) 0.0569(18) 0.0146(13) 0.0160(12) 0.0162(11)
C8 0.0327(12) 0.0227(10) 0.0390(14) 0.0137(10) 0.0088(10) 0.0095(9)
C9 0.0311(11) 0.0240(10) 0.0350(13) 0.0114(10) 0.0047(9) 0.0131(9)
C10 0.0261(10) 0.0208(10) 0.0313(12) 0.0100(9) 0.0039(9) 0.0098(8)
C11 0.0287(11) 0.0224(10) 0.0299(12) 0.0085(9) 0.0010(9) 0.0099(8)
C12 0.0320(12) 0.0287(11) 0.0439(15) 0.0148(10) 0.0070(10) 0.0157(9)
C13 0.0383(13) 0.0337(12) 0.0450(15) 0.0149(11) 0.0057(11) 0.0220(10)
C14 0.0473(14) 0.0286(11) 0.0436(15) 0.0181(11) 0.0055(11) 0.0197(11)
C15 0.0315(14) 0.078(2) 0.109(3) 0.055(2) 0.0218(16) 0.0256(14)
C16 0.0277(11) 0.0283(11) 0.0383(14) 0.0137(10) 0.0028(9) 0.0112(9)
C17 0.0308(12) 0.0380(13) 0.0501(16) 0.0222(12) 0.0074(11) 0.0179(10)
C18 0.0350(14) 0.0609(17) 0.087(2) 0.0429(17) 0.0135(14) 0.0267(13)
C19 0.0275(10) 0.0228(10) 0.0273(12) 0.0081(9) 0.0027(9) 0.0113(8)
C20 0.0302(11) 0.0237(10) 0.0279(12) 0.0092(9) 0.0019(9) 0.0120(9)
C21 0.0386(13) 0.0296(11) 0.0438(15) 0.0196(11) 0.0083(11) 0.0153(10)
C22 0.0600(18) 0.0323(13) 0.0444(17) 0.0081(12) 0.0052(14) 0.0030(12)
C23 0.0404(14) 0.0345(13) 0.0468(16) 0.0128(12) 0.0123(12) 0.0103(11)
C24 0.0240(10) 0.0235(10) 0.0325(12) 0.0125(9) 0.0046(9) 0.0111(8)
C25 0.0276(10) 0.0209(10) 0.0270(12) 0.0084(9) 0.0007(9) 0.0093(8)
C26 0.0307(11) 0.0213(10) 0.0322(12) 0.0113(9) 0.0058(9) 0.0098(9)
C27 0.0435(13) 0.0325(12) 0.0350(14) 0.0130(10) 0.0049(11) 0.0182(10)
C28 0.0593(16) 0.0385(13) 0.0316(14) 0.0111(11) 0.0033(12) 0.0196(12)
C29 0.0696(18) 0.0350(13) 0.0318(14) 0.0086(11) 0.0131(13) 0.0223(13)
C30 0.0613(17) 0.0325(13) 0.0494(17) 0.0161(12) 0.0170(13) 0.0282(12)
C31 0.0439(13) 0.0318(12) 0.0331(13) 0.0135(10) 0.0078(10) 0.0204(10)
S2A 0.0292(3) 0.0510(5) 0.0642(9) 0.0358(6) 0.0128(4) 0.0144(3)

loop_
_atom_type_symbol
_atom_type_description
_atom_type_scat_dispersion_real
_atom_type_scat_dispersion_imag
_atom_type_scat_source
C C 0.0033 0.0016 'International Tables Vol C Tables 4.2.6.8 and 6.1.1.4'
H H 0.0000 0.0000 'International Tables Vol C Tables 4.2.6.8 and 6.1.1.4'
N N 0.0061 0.0033 'International Tables Vol C Tables 4.2.6.8 and 6.1.1.4'
O O 0.0106 0.0060 'International Tables Vol C Tables 4.2.6.8 and 6.1.1.4'
S S 0.1246 0.1234 'International Tables Vol C Tables 4.2.6.8 and 6.1.1.4'

loop_
_geom_angle_atom_site_label_1
_geom_angle_atom_site_label_2
_geom_angle_atom_site_label_3
_geom_angle
_geom_angle_site_symmetry_1
_geom_angle_site_symmetry_3
_geom_angle_publ_flag
O1 S1 O2 119.40(10) . . ?
O1 S1 N1 108.24(10) . . ?
O1 S1 C8 109.31(11) . . ?
O2 S1 N1 104.05(9) . . ?
O2 S1 C8 109.26(10) . . ?
N1 S1 C8 105.66(10) . . ?
C15 S2 C16 91.17(13) . . ?
C9 N1 S1 123.24(15) . . ?
C9 N1 C24 113.15(17) . . ?
C24 N1 S1 123.48(13) . . ?
C19 N2 C20 120.38(19) . . ?
H4A C4 H4B 109.5 . . ?
H4A C4 H4C 109.5 . . ?
H4B C4 H4C 109.5 . . ?
C5 C4 H4A 109.5 . . ?
C5 C4 H4B 109.5 . . ?
C5 C4 H4C 109.5 . . ?
C6 C5 C4 120.7(3) . . ?
C6 C5 C22 118.4(3) . . ?
C22 C5 C4 120.9(3) . . ?
C5 C6 H6 119.2 . . ?
C5 C6 C7 121.6(3) . . ?
C7 C6 H6 119.2 . . ?
C6 C7 H7 120.6 . . ?
C8 C7 C6 118.9(3) . . ?
C8 C7 H7 120.6 . . ?
C7 C8 S1 119.88(19) . . ?
C7 C8 C23 121.1(2) . . ?
C23 C8 S1 119.02(18) . . ?
O3 C9 N1 125.1(2) . . ?
O3 C9 C10 130.0(2) . . ?
N1 C9 C10 104.86(17) . . ?
C11 C10 C9 128.30(19) . . ?
C25 C10 C9 109.94(18) . . ?
C25 C10 C11 121.76(19) . . ?
C10 C11 C20 114.82(19) . . ?
C12 C11 C10 125.5(2) . . ?
C12 C11 C20 119.64(19) . . ?
C11 C12 H12 120.0 . . ?
C13 C12 C11 119.9(2) . . ?
C13 C12 H12 120.0 . . ?
C12 C13 H13 119.6 . . ?
C12 C13 C14 120.8(2) . . ?
C14 C13 H13 119.6 . . ?
C13 C14 H14 119.7 . . ?
C21 C14 C13 120.6(2) . . ?
C21 C14 H14 119.7 . . ?
S2 C15 H15 123.4 . . ?
C18 C15 S2 113.3(2) . . ?
C18 C15 H15 123.4 . . ?
C18 C15 H15A 127.8 . . ?
C18 C15 S2A 104.4(3) . . ?
S2A C15 H15A 127.8 . . ?
C17 C16 S2 110.52(17) . . ?
C17 C16 C19 131.2(2) . . ?
C17 C16 S2A 108.5(3) . . ?
C19 C16 S2 118.24(16) . . ?
C19 C16 S2A 114.2(3) . . ?
C16 C17 H17 123.6 . . ?
C16 C17 C18 112.8(2) . . ?
C18 C17 H17 123.6 . . ?
C15 C18 C17 112.2(2) . . ?
C15 C18 H18 123.9 . . ?
C17 C18 H18 123.9 . . ?
N2 C19 C16 115.29(19) . . ?
N2 C19 C25 120.51(19) . . ?
C25 C19 C16 124.19(19) . . ?
N2 C20 C11 123.12(19) . . ?
N2 C20 C21 118.2(2) . . ?
C21 C20 C11 118.66(19) . . ?
C14 C21 C20 120.3(2) . . ?
C14 C21 H21 119.8 . . ?
C20 C21 H21 119.8 . . ?
C5 C22 H22 119.5 . . ?
C23 C22 C5 121.1(3) . . ?
C23 C22 H22 119.5 . . ?
C8 C23 C22 118.9(3) . . ?
C8 C23 H23 120.5 . . ?
C22 C23 H23 120.5 . . ?
N1 C24 H24 110.5 . . ?
N1 C24 C25 100.72(15) . . ?
N1 C24 C26 111.68(16) . . ?
C25 C24 H24 110.5 . . ?
C25 C24 C26 112.51(18) . . ?
C26 C24 H24 110.5 . . ?
C10 C25 C19 119.10(18) . . ?
C10 C25 C24 110.88(18) . . ?
C19 C25 C24 129.89(18) . . ?
C27 C26 C24 120.02(19) . . ?
C31 C26 C24 120.3(2) . . ?
C31 C26 C27 119.7(2) . . ?
C26 C27 H27 119.8 . . ?
C28 C27 C26 120.4(2) . . ?
C28 C27 H27 119.8 . . ?
C27 C28 H28 120.1 . . ?
C27 C28 C29 119.9(2) . . ?
C29 C28 H28 120.1 . . ?
C28 C29 H29 120.0 . . ?
C30 C29 C28 119.9(2) . . ?
C30 C29 H29 120.0 . . ?
C29 C30 H30 119.9 . . ?
C29 C30 C31 120.2(2) . . ?
C31 C30 H30 119.9 . . ?
C26 C31 C30 119.9(2) . . ?
C26 C31 H31 120.1 . . ?
C30 C31 H31 120.1 . . ?
C16 S2A C15 85.7(4) . . ?

loop_
_geom_bond_atom_site_label_1
_geom_bond_atom_site_label_2
_geom_bond_distance
_geom_bond_site_symmetry_2
_geom_bond_publ_flag
S1 O1 1.4277(17) . ?
S1 O2 1.4296(15) . ?
S1 N1 1.6631(18) . ?
S1 C8 1.751(2) . ?
S2 C15 1.696(3) . ?
S2 C16 1.733(2) . ?
O3 C9 1.207(3) . ?
N1 C9 1.406(3) . ?
N1 C24 1.490(3) . ?
N2 C19 1.325(3) . ?
N2 C20 1.365(3) . ?
C4 H4A 0.9800 . ?
C4 H4B 0.9800 . ?
C4 H4C 0.9800 . ?
C4 C5 1.507(4) . ?
C5 C6 1.376(4) . ?
C5 C22 1.387(4) . ?
C6 H6 0.9500 . ?
C6 C7 1.382(4) . ?
C7 H7 0.9500 . ?
C7 C8 1.376(3) . ?
C8 C23 1.381(3) . ?
C9 C10 1.479(3) . ?
C10 C11 1.420(3) . ?
C10 C25 1.371(3) . ?
C11 C12 1.403(3) . ?
C11 C20 1.423(3) . ?
C12 H12 0.9500 . ?
C12 C13 1.371(3) . ?
C13 H13 0.9500 . ?
C13 C14 1.398(3) . ?
C14 H14 0.9500 . ?
C14 C21 1.365(3) . ?
C15 H15 0.9500 . ?
C15 H15A 0.9500 . ?
C15 C18 1.353(4) . ?
C15 S2A 1.889(9) . ?
C16 C17 1.380(3) . ?
C16 C19 1.461(3) . ?
C16 S2A 1.709(8) . ?
C17 H17 0.9500 . ?
C17 C18 1.403(3) . ?
C18 H18 0.9500 . ?
C19 C25 1.427(3) . ?
C20 C21 1.414(3) . ?
C21 H21 0.9500 . ?
C22 H22 0.9500 . ?
C22 C23 1.384(4) . ?
C23 H23 0.9500 . ?
C24 H24 1.0000 . ?
C24 C25 1.508(3) . ?
C24 C26 1.528(3) . ?
C26 C27 1.388(3) . ?
C26 C31 1.379(3) . ?
C27 H27 0.9500 . ?
C27 C28 1.379(3) . ?
C28 H28 0.9500 . ?
C28 C29 1.383(4) . ?
C29 H29 0.9500 . ?
C29 C30 1.379(4) . ?
C30 H30 0.9500 . ?
C30 C31 1.391(3) . ?
C31 H31 0.9500 . ?

loop_
_geom_torsion_atom_site_label_1
_geom_torsion_atom_site_label_2
_geom_torsion_atom_site_label_3
_geom_torsion_atom_site_label_4
_geom_torsion
_geom_torsion_site_symmetry_1
_geom_torsion_site_symmetry_2
_geom_torsion_site_symmetry_3
_geom_torsion_site_symmetry_4
_geom_torsion_publ_flag
S1 N1 C9 O3 -6.1(3) . . . . ?
S1 N1 C9 C10 174.12(15) . . . . ?
S1 N1 C24 C25 -170.77(15) . . . . ?
S1 N1 C24 C26 69.6(2) . . . . ?
S1 C8 C23 C22 -179.1(2) . . . . ?
S2 C15 C18 C17 1.1(4) . . . . ?
S2 C16 C17 C18 1.3(3) . . . . ?
S2 C16 C19 N2 -11.1(3) . . . . ?
S2 C16 C19 C25 169.84(18) . . . . ?
O1 S1 N1 C9 -45.9(2) . . . . ?
O1 S1 N1 C24 129.58(17) . . . . ?
O1 S1 C8 C7 8.1(2) . . . . ?
O1 S1 C8 C23 -170.97(19) . . . . ?
O2 S1 N1 C9 -173.85(17) . . . . ?
O2 S1 N1 C24 1.62(19) . . . . ?
O2 S1 C8 C7 140.4(2) . . . . ?
O2 S1 C8 C23 -38.6(2) . . . . ?
O3 C9 C10 C11 -3.7(4) . . . . ?
O3 C9 C10 C25 177.4(2) . . . . ?
N1 S1 C8 C7 -108.2(2) . . . . ?
N1 S1 C8 C23 72.8(2) . . . . ?
N1 C9 C10 C11 176.1(2) . . . . ?
N1 C9 C10 C25 -2.8(2) . . . . ?
N1 C24 C25 C10 -6.8(2) . . . . ?
N1 C24 C25 C19 177.4(2) . . . . ?
N1 C24 C26 C27 62.3(3) . . . . ?
N1 C24 C26 C31 -116.4(2) . . . . ?
N2 C19 C25 C10 -6.0(3) . . . . ?
N2 C19 C25 C24 169.5(2) . . . . ?
N2 C20 C21 C14 -177.6(2) . . . . ?
C4 C5 C6 C7 179.9(3) . . . . ?
C4 C5 C22 C23 -179.1(3) . . . . ?
C5 C6 C7 C8 0.0(5) . . . . ?
C5 C22 C23 C8 -1.6(4) . . . . ?
C6 C5 C22 C23 0.5(4) . . . . ?
C6 C7 C8 S1 179.9(2) . . . . ?
C6 C7 C8 C23 -1.1(4) . . . . ?
C7 C8 C23 C22 1.9(4) . . . . ?
C8 S1 N1 C9 71.11(19) . . . . ?
C8 S1 N1 C24 -113.42(18) . . . . ?
C9 N1 C24 C25 5.1(2) . . . . ?
C9 N1 C24 C26 -114.54(19) . . . . ?
C9 C10 C11 C12 1.5(4) . . . . ?
C9 C10 C11 C20 -177.5(2) . . . . ?
C9 C10 C25 C19 -177.41(19) . . . . ?
C9 C10 C25 C24 6.3(3) . . . . ?
C10 C11 C12 C13 -177.6(2) . . . . ?
C10 C11 C20 N2 -4.3(3) . . . . ?
C10 C11 C20 C21 178.0(2) . . . . ?
C11 C10 C25 C19 3.6(3) . . . . ?
C11 C10 C25 C24 -172.72(19) . . . . ?
C11 C12 C13 C14 -0.7(4) . . . . ?
C11 C20 C21 C14 0.2(3) . . . . ?
C12 C11 C20 N2 176.6(2) . . . . ?
C12 C11 C20 C21 -1.1(3) . . . . ?
C12 C13 C14 C21 -0.2(4) . . . . ?
C13 C14 C21 C20 0.5(4) . . . . ?
C15 S2 C16 C17 -0.6(2) . . . . ?
C15 S2 C16 C19 178.8(2) . . . . ?
C16 S2 C15 C18 -0.3(3) . . . . ?
C16 C17 C18 C15 -1.6(4) . . . . ?
C16 C19 C25 C10 173.0(2) . . . . ?
C16 C19 C25 C24 -11.5(4) . . . . ?
C17 C16 C19 N2 168.1(2) . . . . ?
C17 C16 C19 C25 -10.9(4) . . . . ?
C17 C16 S2A C15 34.8(5) . . . . ?
C18 C15 S2A C16 -35.3(5) . . . . ?
C19 N2 C20 C11 2.1(3) . . . . ?
C19 N2 C20 C21 179.8(2) . . . . ?
C19 C16 C17 C18 -177.9(2) . . . . ?
C19 C16 S2A C15 -169.3(3) . . . . ?
C20 N2 C19 C16 -175.90(19) . . . . ?
C20 N2 C19 C25 3.2(3) . . . . ?
C20 C11 C12 C13 1.4(3) . . . . ?
C22 C5 C6 C7 0.3(5) . . . . ?
C24 N1 C9 O3 178.0(2) . . . . ?
C24 N1 C9 C10 -1.8(2) . . . . ?
C24 C26 C27 C28 -177.3(2) . . . . ?
C24 C26 C31 C30 177.6(2) . . . . ?
C25 C10 C11 C12 -179.6(2) . . . . ?
C25 C10 C11 C20 1.3(3) . . . . ?
C25 C24 C26 C27 -50.1(3) . . . . ?
C25 C24 C26 C31 131.1(2) . . . . ?
C26 C24 C25 C10 112.2(2) . . . . ?
C26 C24 C25 C19 -63.6(3) . . . . ?
C26 C27 C28 C29 -0.9(4) . . . . ?
C27 C26 C31 C30 -1.2(3) . . . . ?
C27 C28 C29 C30 0.2(4) . . . . ?
C28 C29 C30 C31 0.0(4) . . . . ?
C29 C30 C31 C26 0.5(4) . . . . ?
C31 C26 C27 C28 1.4(4) . . . . ?
S2A C15 C18 C17 26.5(5) . . . . ?
S2A C16 C17 C18 -27.7(5) . . . . ?
S2A C16 C19 N2 19.1(5) . . . . ?
S2A C16 C19 C25 -159.9(5) . . . . ?

loop_
_smtbx_masks_void_nr
_smtbx_masks_void_average_x
_smtbx_masks_void_average_y
_smtbx_masks_void_average_z
_smtbx_masks_void_volume
_smtbx_masks_void_count_electrons
_smtbx_masks_void_content
1 0.000 0.500 0.500 193.9 46.6 ?
2 0.500 1.000 0.500 16.6 0.0 ?
